data_7106123
loop_
_publ_author_name
'Matti Tuikka'
'Mika Niskanen'
'Pipsa Hirva'
'Kari Rissanen'
'Arto Valkonen'
'Matti Haukka'

_publ_contact_author_email matti.haukka@uef.fi
_publ_contact_author_name 'Matti Tuikka'
_publ_section_title
;
 Concerted halogen and hydrogen bonding in
 [RuI2(H2dcbpy)(CO)2]I2(CH3OH)I2[RuI2(H2dcbpy)(CO)2]
;
_journal_coden_Cambridge 0182
_journal_name_full Chem.Commun.
_journal_page_first 3427
_journal_paper_doi 10.1039/c0cc05726f
_journal_volume 47
_journal_year 2011
_chemical_formula_moiety 'C15 H12 I2 N2 O6 Ru, C H4 O, 2(I2)'
_chemical_formula_sum 'C15 H12 I6 N2 O7 Ru'
_chemical_formula_weight 1194.74
_chemical_name_systematic
;
?
;
_space_group_IT_number 2
_symmetry_cell_setting triclinic
_symmetry_space_group_name_Hall '-P 1'
_symmetry_space_group_name_H-M 'P -1'
_atom_sites_solution_hydrogens geom
_atom_sites_solution_primary direct
_atom_sites_solution_secondary difmap
_audit_creation_method SHELXL-97
_cell_angle_alpha 96.7880(10)
_cell_angle_beta 103.1250(10)
_cell_angle_gamma 90.9920(10)
_cell_formula_units_Z 2
_cell_length_a 7.5481(2)
_cell_length_b 11.2104(3)
_cell_length_c 16.1242(4)
_cell_measurement_reflns_used 9268
_cell_measurement_temperature 100(2)
_cell_measurement_theta_max 39.22
_cell_measurement_theta_min 2.38
_cell_volume 1318.05(6)
_computing_cell_refinement 'SAINT (Bruker AXS, 2009)'
_computing_data_collection 'APEX2 (Bruker AXS, 2010)'
_computing_data_reduction 'SAINT (Bruker AXS, 2009)'
_computing_molecular_graphics 'Diamond v.3.2e (Brandenburg, 2010)'
_computing_publication_material 'SHELXL-97 (Sheldrick, 2008)'
_computing_structure_refinement 'SHELXL-97 (Sheldrick, 2008)'
_computing_structure_solution 'SHELXS-97 (Sheldrick, 2008)'
_diffrn_ambient_temperature 100(2)
_diffrn_detector_area_resol_mean 16
_diffrn_measured_fraction_theta_full 1.000
_diffrn_measured_fraction_theta_max 1.000
_diffrn_measurement_device '62mm x 62mm CCD camera on \k-goniostat'
_diffrn_measurement_device_type 'Bruker KAPPA APEX II DUO CCD'
_diffrn_measurement_method '\f scans and \w scans with \k offset'
_diffrn_radiation_monochromator 'curved graphite crystal'
_diffrn_radiation_source 'fine-focus sealed tube'
_diffrn_radiation_type MoK\a
_diffrn_radiation_wavelength 0.71073
_diffrn_reflns_av_R_equivalents 0.0299
_diffrn_reflns_av_sigmaI/netI 0.0162
_diffrn_reflns_limit_h_max 11
_diffrn_reflns_limit_h_min -11
_diffrn_reflns_limit_k_max 16
_diffrn_reflns_limit_k_min -16
_diffrn_reflns_limit_l_max 24
_diffrn_reflns_limit_l_min -24
_diffrn_reflns_number 83823
_diffrn_reflns_theta_full 32.50
_diffrn_reflns_theta_max 32.50
_diffrn_reflns_theta_min 1.83
_exptl_absorpt_coefficient_mu 7.658
_exptl_absorpt_correction_T_max 0.5794
_exptl_absorpt_correction_T_min 0.2587
_exptl_absorpt_correction_type numerical
_exptl_absorpt_process_details 'SADABS (Sheldrick, 2008)'
_exptl_crystal_colour purple
_exptl_crystal_density_diffrn 3.010
_exptl_crystal_density_method 'not measured'
_exptl_crystal_description plate
_exptl_crystal_F_000 1068
_exptl_crystal_size_max 0.24
_exptl_crystal_size_mid 0.11
_exptl_crystal_size_min 0.08
_refine_diff_density_max 1.448
_refine_diff_density_min -1.023
_refine_diff_density_rms 0.129
_refine_ls_extinction_method none
_refine_ls_goodness_of_fit_ref 1.069
_refine_ls_hydrogen_treatment constr
_refine_ls_matrix_type full
_refine_ls_number_parameters 281
_refine_ls_number_reflns 9551
_refine_ls_number_restraints 0
_refine_ls_restrained_S_all 1.069
_refine_ls_R_factor_all 0.0238
_refine_ls_R_factor_gt 0.0187
_refine_ls_shift/su_max 0.001
_refine_ls_shift/su_mean 0.000
_refine_ls_structure_factor_coef Fsqd
_refine_ls_weighting_details 'calc w=1/[\s^2^(Fo^2^)+(0.0159P)^2^+2.1056P] where P=(Fo^2^+2Fc^2^)/3'
_refine_ls_weighting_scheme calc
_refine_ls_wR_factor_gt 0.0401
_refine_ls_wR_factor_ref 0.0416
_reflns_number_gt 8568
_reflns_number_total 9551
_reflns_threshold_expression >2sigma(I)
_cod_data_source_file c0cc05726f.txt
_cod_data_source_block global
_cod_database_code 7106123

loop_
_symmetry_equiv_pos_as_xyz
'x, y, z'
'-x, -y, -z'

loop_
_atom_site_label
_atom_site_type_symbol
_atom_site_fract_x
_atom_site_fract_y
_atom_site_fract_z
_atom_site_U_iso_or_equiv
_atom_site_adp_type
_atom_site_occupancy
_atom_site_symmetry_multiplicity
_atom_site_calc_flag
_atom_site_refinement_flags
_atom_site_disorder_assembly
_atom_site_disorder_group
I1 I 0.298364(19) 0.445777(13) 0.332661(9) 0.01614(3) Uani 1 1 d . . .
I2 I 0.72305(2) 0.080520(13) 0.427823(10) 0.01731(3) Uani 1 1 d . . .
I3 I 0.277435(19) 0.443767(13) 0.129710(9) 0.01602(3) Uani 1 1 d . . .
I4 I 0.25003(2) 0.411636(15) -0.043937(10) 0.02035(3) Uani 1 1 d . . .
I5 I 0.19264(2) 0.369881(16) -0.269513(10) 0.02408(4) Uani 1 1 d . . .
I6 I -0.02172(2) 0.227156(14) -0.409254(10) 0.01813(3) Uani 1 1 d . . .
Ru1 Ru 0.52538(2) 0.268927(15) 0.378674(10) 0.01065(3) Uani 1 1 d . . .
O1 O 0.4114(2) 0.27692(18) 0.54729(11) 0.0239(4) Uani 1 1 d . . .
O2 O 0.8139(2) 0.46622(16) 0.45739(11) 0.0216(3) Uani 1 1 d . . .
O3 O 0.8358(2) 0.25018(17) -0.00369(11) 0.0205(3) Uani 1 1 d . . .
H3O H 0.8258 0.2371 -0.0557 0.031 Uiso 1 1 d R . .
O4 O 0.5782(2) 0.13751(16) -0.05516(10) 0.0178(3) Uani 1 1 d . . .
O5 O -0.2549(2) -0.08215(16) 0.16210(11) 0.0187(3) Uani 1 1 d . . .
H5O H -0.3501 -0.1084 0.1231 0.028 Uiso 1 1 d R . .
O6 O -0.1495(2) -0.04527(17) 0.04766(11) 0.0204(3) Uani 1 1 d . . .
O7 O -0.1526(2) 0.23008(16) -0.16676(11) 0.0190(3) Uani 1 1 d . . .
H7O H -0.0650 0.2743 -0.1796 0.029 Uiso 1 1 d R . .
N1 N 0.5969(2) 0.24675(16) 0.25847(11) 0.0114(3) Uani 1 1 d . . .
N2 N 0.3195(2) 0.14711(16) 0.30282(12) 0.0125(3) Uani 1 1 d . . .
C1 C 0.4514(3) 0.2757(2) 0.48377(15) 0.0160(4) Uani 1 1 d . . .
C2 C 0.7091(3) 0.3897(2) 0.43062(14) 0.0148(4) Uani 1 1 d . . .
C3 C 0.7466(3) 0.29578(19) 0.24137(14) 0.0135(4) Uani 1 1 d . . .
H3 H 0.8317 0.3417 0.2870 0.016 Uiso 1 1 calc R . .
C4 C 0.7822(3) 0.2823(2) 0.16032(14) 0.0141(4) Uani 1 1 d . . .
H4 H 0.8885 0.3191 0.1503 0.017 Uiso 1 1 calc R . .
C5 C 0.6585(3) 0.21349(19) 0.09363(13) 0.0125(3) Uani 1 1 d . . .
C6 C 0.6857(3) 0.19613(19) 0.00391(14) 0.0138(4) Uani 1 1 d . . .
C7 C 0.5049(3) 0.16007(19) 0.11078(13) 0.0120(3) Uani 1 1 d . . .
H7 H 0.4203 0.1115 0.0665 0.014 Uiso 1 1 calc R . .
C8 C 0.4770(3) 0.17876(18) 0.19373(13) 0.0112(3) Uani 1 1 d . . .
C9 C 0.3173(3) 0.12823(18) 0.21781(13) 0.0107(3) Uani 1 1 d . . .
C10 C 0.1716(3) 0.06730(19) 0.15849(13) 0.0126(4) Uani 1 1 d . . .
H10 H 0.1698 0.0574 0.0990 0.015 Uiso 1 1 calc R . .
C11 C 0.0285(3) 0.02113(18) 0.18791(13) 0.0117(3) Uani 1 1 d . . .
C12 C -0.1328(3) -0.03995(19) 0.12420(14) 0.0131(4) Uani 1 1 d . . .
C13 C 0.0351(3) 0.0354(2) 0.27506(14) 0.0138(4) Uani 1 1 d . . .
H13 H -0.0595 0.0018 0.2963 0.017 Uiso 1 1 calc R . .
C14 C 0.1819(3) 0.0994(2) 0.33060(14) 0.0153(4) Uani 1 1 d . . .
H14 H 0.1858 0.1101 0.3903 0.018 Uiso 1 1 calc R . .
C15 C -0.3198(3) 0.2150(2) -0.23176(17) 0.0231(5) Uani 1 1 d . . .
H15A H -0.3746 0.2931 -0.2375 0.035 Uiso 1 1 calc R . .
H15B H -0.4042 0.1597 -0.2154 0.035 Uiso 1 1 calc R . .
H15C H -0.2944 0.1818 -0.2867 0.035 Uiso 1 1 calc R . .

loop_
_atom_site_aniso_label
_atom_site_aniso_U_11
_atom_site_aniso_U_22
_atom_site_aniso_U_33
_atom_site_aniso_U_23
_atom_site_aniso_U_13
_atom_site_aniso_U_12
I1 0.01786(6) 0.01636(6) 0.01392(6) 0.00039(5) 0.00359(5) 0.00437(5)
I2 0.01973(6) 0.01645(6) 0.01759(6) 0.00346(5) 0.00713(5) 0.00480(5)
I3 0.01621(6) 0.01497(6) 0.01608(6) 0.00165(5) 0.00212(5) 0.00220(5)
I4 0.02069(7) 0.02403(7) 0.01532(6) 0.00268(5) 0.00220(5) -0.00220(5)
I5 0.02950(8) 0.02630(8) 0.01658(7) 0.00512(6) 0.00432(6) 0.00218(6)
I6 0.01795(6) 0.02045(7) 0.01850(7) 0.00809(5) 0.00618(5) 0.00519(5)
Ru1 0.01084(6) 0.01185(7) 0.00905(6) -0.00064(5) 0.00294(5) -0.00077(5)
O1 0.0247(8) 0.0306(10) 0.0175(8) -0.0018(7) 0.0096(7) -0.0034(7)
O2 0.0216(8) 0.0221(8) 0.0187(8) 0.0011(7) 0.0012(6) -0.0069(7)
O3 0.0187(7) 0.0276(9) 0.0160(7) -0.0035(7) 0.0095(6) -0.0090(7)
O4 0.0147(7) 0.0247(8) 0.0137(7) -0.0018(6) 0.0054(6) -0.0043(6)
O5 0.0146(7) 0.0257(9) 0.0156(7) 0.0012(6) 0.0041(6) -0.0084(6)
O6 0.0174(7) 0.0299(9) 0.0130(7) -0.0004(6) 0.0037(6) -0.0071(7)
O7 0.0191(7) 0.0205(8) 0.0187(8) 0.0010(6) 0.0081(6) -0.0033(6)
N1 0.0116(7) 0.0111(7) 0.0114(7) -0.0004(6) 0.0035(6) -0.0013(6)
N2 0.0136(7) 0.0123(8) 0.0122(8) 0.0001(6) 0.0054(6) -0.0003(6)
C1 0.0137(9) 0.0164(10) 0.0165(9) -0.0017(8) 0.0028(7) -0.0021(7)
C2 0.0148(9) 0.0178(10) 0.0116(9) 0.0016(7) 0.0030(7) 0.0018(7)
C3 0.0127(8) 0.0138(9) 0.0137(9) -0.0003(7) 0.0036(7) -0.0027(7)
C4 0.0129(8) 0.0160(9) 0.0144(9) 0.0012(7) 0.0055(7) -0.0021(7)
C5 0.0135(8) 0.0119(9) 0.0130(9) 0.0007(7) 0.0057(7) -0.0001(7)
C6 0.0146(9) 0.0136(9) 0.0144(9) 0.0012(7) 0.0063(7) -0.0002(7)
C7 0.0130(8) 0.0123(9) 0.0114(8) -0.0004(7) 0.0051(7) -0.0016(7)
C8 0.0112(8) 0.0106(8) 0.0123(8) 0.0002(7) 0.0044(7) -0.0015(6)
C9 0.0114(8) 0.0097(8) 0.0118(8) 0.0005(6) 0.0049(7) -0.0013(6)
C10 0.0130(8) 0.0126(9) 0.0124(8) -0.0006(7) 0.0045(7) -0.0007(7)
C11 0.0120(8) 0.0110(8) 0.0122(8) 0.0010(7) 0.0033(7) -0.0005(7)
C12 0.0121(8) 0.0127(9) 0.0144(9) 0.0010(7) 0.0034(7) -0.0017(7)
C13 0.0140(8) 0.0153(9) 0.0130(9) 0.0016(7) 0.0050(7) -0.0022(7)
C14 0.0165(9) 0.0194(10) 0.0113(9) 0.0011(7) 0.0065(7) -0.0021(8)
C15 0.0223(11) 0.0244(12) 0.0225(11) 0.0038(9) 0.0042(9) 0.0024(9)

loop_
_atom_type_symbol
_atom_type_description
_atom_type_scat_dispersion_real
_atom_type_scat_dispersion_imag
_atom_type_scat_source
C C 0.0033 0.0016 'International Tables Vol C Tables 4.2.6.8 and 6.1.1.4'
H H 0.0000 0.0000 'International Tables Vol C Tables 4.2.6.8 and 6.1.1.4'
N N 0.0061 0.0033 'International Tables Vol C Tables 4.2.6.8 and 6.1.1.4'
O O 0.0106 0.0060 'International Tables Vol C Tables 4.2.6.8 and 6.1.1.4'
Ru Ru -1.2594 0.8363 'International Tables Vol C Tables 4.2.6.8 and 6.1.1.4'
I I -0.4742 1.8119 'International Tables Vol C Tables 4.2.6.8 and 6.1.1.4'

loop_
_geom_angle_atom_site_label_1
_geom_angle_atom_site_label_2
_geom_angle_atom_site_label_3
_geom_angle
_geom_angle_site_symmetry_1
_geom_angle_site_symmetry_3
_geom_angle_publ_flag
Ru1 I1 I3 104.045(6) . . yes
Ru1 I2 I6 95.256(6) . 1_656 yes
I4 I3 I1 172.802(7) . . yes
I3 I4 I5 177.370(7) . . yes
I6 I5 I4 137.789(7) . . yes
I5 I6 I2 176.214(7) . 1_454 yes
C1 Ru1 C2 89.16(9) . . yes
C1 Ru1 N2 98.52(8) . . ?
C2 Ru1 N2 170.85(8) . . ?
C1 Ru1 N1 175.14(8) . . ?
C2 Ru1 N1 95.37(8) . . ?
N2 Ru1 N1 77.12(7) . . yes
C1 Ru1 I2 86.97(7) . . ?
C2 Ru1 I2 96.32(7) . . ?
N2 Ru1 I2 89.08(5) . . ?
N1 Ru1 I2 90.81(5) . . ?
C1 Ru1 I1 89.49(7) . . ?
C2 Ru1 I1 88.19(7) . . ?
N2 Ru1 I1 86.93(5) . . ?
N1 Ru1 I1 92.37(5) . . ?
I2 Ru1 I1 174.226(8) . . yes
C6 O3 H3O 100.9 . . ?
C12 O5 H5O 108.4 . . ?
C15 O7 H7O 114.4 . . ?
C3 N1 C8 118.61(18) . . ?
C3 N1 Ru1 125.58(14) . . ?
C8 N1 Ru1 115.80(13) . . ?
C14 N2 C9 118.92(18) . . ?
C14 N2 Ru1 124.84(14) . . ?
C9 N2 Ru1 115.77(13) . . ?
O1 C1 Ru1 177.7(2) . . ?
O2 C2 Ru1 175.4(2) . . ?
N1 C3 C4 122.94(19) . . ?
N1 C3 H3 118.5 . . ?
C4 C3 H3 118.5 . . ?
C3 C4 C5 118.53(19) . . ?
C3 C4 H4 120.7 . . ?
C5 C4 H4 120.7 . . ?
C7 C5 C4 119.15(19) . . ?
C7 C5 C6 119.05(18) . . ?
C4 C5 C6 121.80(18) . . ?
O4 C6 O3 124.2(2) . . yes
O4 C6 C5 122.63(19) . . ?
O3 C6 C5 113.13(18) . . ?
C8 C7 C5 119.10(19) . . ?
C8 C7 H7 120.4 . . ?
C5 C7 H7 120.4 . . ?
N1 C8 C7 121.64(18) . . ?
N1 C8 C9 115.19(17) . . ?
C7 C8 C9 123.17(18) . . ?
N2 C9 C10 121.58(18) . . ?
N2 C9 C8 115.26(17) . . ?
C10 C9 C8 123.15(18) . . ?
C11 C10 C9 118.73(19) . . ?
C11 C10 H10 120.6 . . ?
C9 C10 H10 120.6 . . ?
C13 C11 C10 119.59(19) . . ?
C13 C11 C12 121.24(18) . . ?
C10 C11 C12 119.14(18) . . ?
O6 C12 O5 125.1(2) . . yes
O6 C12 C11 122.89(19) . . ?
O5 C12 C11 112.01(18) . . ?
C14 C13 C11 118.84(19) . . ?
C14 C13 H13 120.6 . . ?
C11 C13 H13 120.6 . . ?
N2 C14 C13 122.2(2) . . ?
N2 C14 H14 118.9 . . ?
C13 C14 H14 118.9 . . ?
O7 C15 H15A 109.5 . . ?
O7 C15 H15B 109.5 . . ?
H15A C15 H15B 109.5 . . ?
O7 C15 H15C 109.5 . . ?
H15A C15 H15C 109.5 . . ?
H15B C15 H15C 109.5 . . ?

loop_
_geom_bond_atom_site_label_1
_geom_bond_atom_site_label_2
_geom_bond_distance
_geom_bond_site_symmetry_2
_geom_bond_publ_flag
I1 Ru1 2.7028(2) . yes
I1 I3 3.2376(2) . yes
I2 Ru1 2.6987(2) . yes
I2 I6 3.1442(2) 1_656 yes
I3 I4 2.7401(2) . yes
I4 I5 3.5371(2) . yes
I5 I6 2.7672(2) . yes
I6 I2 3.1442(2) 1_454 yes
Ru1 C1 1.895(2) . yes
Ru1 C2 1.897(2) . yes
Ru1 N2 2.1082(18) . yes
Ru1 N1 2.1155(17) . yes
O1 C1 1.130(3) . ?
O2 C2 1.132(3) . ?
O3 C6 1.313(3) . yes
O3 H3O 0.8203 . ?
O4 C6 1.217(3) . yes
O5 C12 1.325(3) . yes
O5 H5O 0.8613 . ?
O6 C12 1.206(3) . yes
O7 C15 1.438(3) . ?
O7 H7O 0.8954 . ?
N1 C3 1.346(3) . ?
N1 C8 1.360(3) . ?
N2 C14 1.346(3) . ?
N2 C9 1.358(3) . ?
C3 C4 1.385(3) . ?
C3 H3 0.9500 . ?
C4 C5 1.395(3) . ?
C4 H4 0.9500 . ?
C5 C7 1.393(3) . ?
C5 C6 1.497(3) . ?
C7 C8 1.393(3) . ?
C7 H7 0.9500 . ?
C8 C9 1.472(3) . ?
C9 C10 1.390(3) . ?
C10 C11 1.389(3) . ?
C10 H10 0.9500 . ?
C11 C13 1.385(3) . ?
C11 C12 1.498(3) . ?
C13 C14 1.384(3) . ?
C13 H13 0.9500 . ?
C14 H14 0.9500 . ?
C15 H15A 0.9800 . ?
C15 H15B 0.9800 . ?
C15 H15C 0.9800 . ?

loop_
_geom_hbond_atom_site_label_D
_geom_hbond_atom_site_label_H
_geom_hbond_atom_site_label_A
_geom_hbond_distance_DH
_geom_hbond_distance_HA
_geom_hbond_distance_DA
_geom_hbond_angle_DHA
_geom_hbond_site_symmetry_A
_geom_hbond_publ_flag
O3 H3O O7 0.82 1.83 2.634(2) 167.5 1_655 yes
O5 H5O O4 0.86 1.82 2.664(2) 166.3 2 yes
O7 H7O I5 0.90 2.93 3.7983(17) 162.8 . yes
O7 H7O I4 0.90 3.09 3.6609(17) 123.8 . yes
